data_2231654
loop_
_publ_author_name
'Chen, Jiongke'
'Chai, Wenxiang'
'Song, Li'
'Yang, Yunyun'
'Niu, Feng'

_publ_section_title
;
 A double salt of iodobismuthate:
 <i>cis</i>-aquaiodidobis(1,10-phenanthroline)cobalt(II)
 tris(1,10-phenanthroline)cobalt(II)
 <i>trans</i>-hexa-\m~2~-iodido-hexaiodidotribismuthate(III)
;
_journal_coeditor_code OM2460
_journal_issue 9
_journal_name_full 'Acta Crystallographica Section E'
_journal_page_first m1284
_journal_page_last m1285
_journal_paper_doi 10.1107/S1600536811033460
_journal_volume 67
_journal_year 2011
_chemical_formula_iupac '[Co (C12 H8 N2)3] [Co I (C12 H8 N2)2 (H2 O)] [Bi3 I12]'
_chemical_formula_moiety 'C36 H24 Co N6 2+, C24 H18 Co I N4 O +, Bi3 I12 3-'
_chemical_formula_sum 'C60 H42 Bi3 Co2 I13 N10 O'
_chemical_formula_weight 3313.6
_chemical_name_systematic
;
<i>cis</i>-aquaiodidobis(1,10-phenanthroline)cobalt(II)
tris(1,10-phenanthroline)cobalt(II)
<i>trans</i>-hexa-\m~2~-iodido-hexaiodidotribismuthate(III)
;
_space_group_IT_number 33
_symmetry_cell_setting orthorhombic
_symmetry_space_group_name_Hall 'P 2c -2n'
_symmetry_space_group_name_H-M 'P n a 21'
_atom_sites_solution_hydrogens geom
_atom_sites_solution_primary direct
_atom_sites_solution_secondary difmap
_audit_creation_method SHELXL-97
_cell_angle_alpha 90.00
_cell_angle_beta 90.00
_cell_angle_gamma 90.00
_cell_formula_units_Z 4
_cell_length_a 35.188(8)
_cell_length_b 17.641(4)
_cell_length_c 12.793(3)
_cell_measurement_reflns_used 3822
_cell_measurement_temperature 293(2)
_cell_measurement_theta_max 27.4835
_cell_measurement_theta_min 2.0844
_cell_volume 7941(3)
_computing_cell_refinement 'PROCESS-AUTO (Rigaku, 1998)'
_computing_data_collection 'PROCESS-AUTO (Rigaku, 1998)'
_computing_data_reduction 'CrystalStructure (Rigaku/MSC, 2004)'
_computing_molecular_graphics 'SHELXTL (Sheldrick, 2008)'
_computing_publication_material 'SHELXTL (Sheldrick, 2008)'
_computing_structure_refinement 'SHELXL97 (Sheldrick, 2008)'
_computing_structure_solution 'SHELXS97 (Sheldrick, 2008)'
_diffrn_ambient_temperature 293(2)
_diffrn_detector_area_resol_mean 14.6306
_diffrn_measured_fraction_theta_full 0.999
_diffrn_measured_fraction_theta_max 0.999
_diffrn_measurement_device_type 'Rigaku R-AXIS RAPID'
_diffrn_measurement_method CCD_Profile_fitting
_diffrn_radiation_monochromator graphite
_diffrn_radiation_source 'fine-focus sealed tube'
_diffrn_radiation_type MoK\a
_diffrn_radiation_wavelength 0.71075
_diffrn_reflns_av_R_equivalents 0.0370
_diffrn_reflns_av_sigmaI/netI 0.0586
_diffrn_reflns_limit_h_max 45
_diffrn_reflns_limit_h_min -45
_diffrn_reflns_limit_k_max 20
_diffrn_reflns_limit_k_min -22
_diffrn_reflns_limit_l_max 16
_diffrn_reflns_limit_l_min -16
_diffrn_reflns_number 58697
_diffrn_reflns_theta_full 27.48
_diffrn_reflns_theta_max 27.48
_diffrn_reflns_theta_min 2.09
_exptl_absorpt_coefficient_mu 12.132
_exptl_absorpt_correction_T_max 0.088
_exptl_absorpt_correction_T_min 0.043
_exptl_absorpt_correction_type multi-scan
_exptl_absorpt_process_details '(ABSCOR; Higashi, 1995)'
_exptl_crystal_colour red
_exptl_crystal_density_diffrn 2.770
_exptl_crystal_density_method 'not measured'
_exptl_crystal_description prism
_exptl_crystal_F_000 5880
_exptl_crystal_size_max 0.30
_exptl_crystal_size_mid 0.24
_exptl_crystal_size_min 0.20
_refine_diff_density_max 1.286
_refine_diff_density_min -2.132
_refine_ls_abs_structure_details 'Flack (1983), 8549 Friedel pairs'
_refine_ls_abs_structure_Flack -0.021(3)
_refine_ls_extinction_method none
_refine_ls_goodness_of_fit_ref 1.038
_refine_ls_hydrogen_treatment constr
_refine_ls_matrix_type full
_refine_ls_number_parameters 802
_refine_ls_number_reflns 18072
_refine_ls_number_restraints 1
_refine_ls_restrained_S_all 1.038
_refine_ls_R_factor_all 0.0437
_refine_ls_R_factor_gt 0.0372
_refine_ls_shift/su_max 0.003
_refine_ls_shift/su_mean 0.000
_refine_ls_structure_factor_coef Fsqd
_refine_ls_weighting_details 'calc w=1/[\s^2^(Fo^2^)+(0.0228P)^2^] where P=(Fo^2^+2Fc^2^)/3'
_refine_ls_weighting_scheme calc
_refine_ls_wR_factor_gt 0.0786
_refine_ls_wR_factor_ref 0.0824
_reflns_number_gt 16129
_reflns_number_total 18072
_reflns_threshold_expression I>2sigma(I)
_cod_data_source_file om2460.cif
_cod_data_source_block I
_cod_database_code 2231654
_cod_database_fobs_code 2231654

loop_
_symmetry_equiv_pos_as_xyz
'x, y, z'
'-x, -y, z+1/2'
'-x+1/2, y+1/2, z+1/2'
'x+1/2, -y+1/2, z'

loop_
_atom_site_type_symbol
_atom_site_label
_atom_site_fract_x
_atom_site_fract_y
_atom_site_fract_z
_atom_site_U_iso_or_equiv
_atom_site_adp_type
_atom_site_calc_flag
_atom_site_refinement_flags
_atom_site_occupancy
_atom_site_symmetry_multiplicity
Bi Bi1 0.729444(11) 0.41490(2) 0.76524(3) 0.04238(8) Uani d . 1 1
Bi Bi2 0.823474(10) 0.27776(2) 0.74040(3) 0.04182(8) Uani d . 1 1
Bi Bi3 0.927594(10) 0.16140(2) 0.72011(3) 0.04570(9) Uani d . 1 1
I I1 0.70619(2) 0.45693(5) 0.97088(6) 0.0594(2) Uani d . 1 1
I I2 0.65702(2) 0.37075(5) 0.67782(7) 0.0603(2) Uani d . 1 1
I I3 0.72529(2) 0.56938(4) 0.68774(7) 0.0620(2) Uani d . 1 1
I I4 0.74462(2) 0.23346(4) 0.82856(6) 0.05358(18) Uani d . 1 1
I I5 0.82014(2) 0.43104(4) 0.85842(6) 0.05498(18) Uani d . 1 1
I I6 0.78032(2) 0.35076(4) 0.55956(6) 0.05609(18) Uani d . 1 1
I I7 0.87167(2) 0.20602(5) 0.92549(6) 0.05428(18) Uani d . 1 1
I I8 0.83795(2) 0.12167(4) 0.64181(6) 0.04925(16) Uani d . 1 1
I I9 0.89658(2) 0.32820(5) 0.63692(8) 0.0665(2) Uani d . 1 1
I I10 0.94555(3) 0.01567(5) 0.81368(8) 0.0797(3) Uani d . 1 1
I I11 0.99598(3) 0.23902(6) 0.79367(8) 0.0851(3) Uani d . 1 1
I I12 0.95859(2) 0.12464(5) 0.51510(7) 0.0630(2) Uani d . 1 1
I I13 0.91231(2) 0.48170(5) 1.23063(8) 0.0690(2) Uani d . 1 1
Co Co1 0.94658(4) 0.34209(8) 1.19425(11) 0.0480(3) Uani d . 1 1
Co Co2 0.66931(3) 0.28855(7) 1.24912(10) 0.0357(3) Uani d . 1 1
O O1 0.9183(3) 0.3532(5) 1.0458(7) 0.073(2) Uani d . 1 1
N N1 0.9959(2) 0.3921(5) 1.1321(7) 0.050(2) Uani d . 1 1
N N2 0.9809(2) 0.3580(5) 1.3329(7) 0.047(2) Uani d . 1 1
N N3 0.9643(2) 0.2297(5) 1.1549(7) 0.051(2) Uani d . 1 1
N N4 0.9038(2) 0.2740(5) 1.2648(7) 0.048(2) Uani d . 1 1
N N5 0.6377(2) 0.3360(4) 1.1235(6) 0.0387(17) Uani d . 1 1
N N6 0.6602(2) 0.1921(5) 1.1506(6) 0.0382(17) Uani d . 1 1
N N7 0.6195(2) 0.2741(4) 1.3408(7) 0.0427(19) Uani d . 1 1
N N8 0.6899(2) 0.2230(4) 1.3769(6) 0.0388(17) Uani d . 1 1
N N9 0.6823(2) 0.3941(4) 1.3209(6) 0.0388(17) Uani d . 1 1
N N10 0.7250(2) 0.3095(4) 1.1913(6) 0.0395(17) Uani d . 1 1
C C1 1.0035(4) 0.4052(7) 1.0297(9) 0.062(3) Uani d . 1 1
H H1 0.9864 0.3893 0.9789 0.075 Uiso calc R 1 1
C C2 1.0369(4) 0.4425(7) 0.9999(12) 0.069(4) Uani d . 1 1
H H2 1.0422 0.4496 0.9293 0.083 Uiso calc R 1 1
C C3 1.0610(4) 0.4677(8) 1.0713(12) 0.073(4) Uani d . 1 1
H H3 1.0820 0.4961 1.0511 0.087 Uiso calc R 1 1
C C4 1.0551(3) 0.4522(6) 1.1748(11) 0.060(3) Uani d . 1 1
C C5 1.0217(3) 0.4127(6) 1.2018(9) 0.048(2) Uani d . 1 1
C C6 1.0792(3) 0.4725(7) 1.2596(14) 0.080(4) Uani d . 1 1
H H6 1.1020 0.4968 1.2442 0.096 Uiso calc R 1 1
C C7 1.0708(4) 0.4582(8) 1.3652(14) 0.081(5) Uani d . 1 1
H H7 1.0879 0.4722 1.4172 0.097 Uiso calc R 1 1
C C8 1.0364(3) 0.4226(6) 1.3917(11) 0.058(3) Uani d . 1 1
C C9 1.0126(3) 0.3984(6) 1.3119(9) 0.048(2) Uani d . 1 1
C C10 1.0258(4) 0.4074(7) 1.4943(11) 0.064(3) Uani d . 1 1
H H10 1.0411 0.4239 1.5492 0.077 Uiso calc R 1 1
C C11 0.9943(4) 0.3698(6) 1.5140(10) 0.061(3) Uani d . 1 1
H H11 0.9869 0.3603 1.5825 0.073 Uiso calc R 1 1
C C12 0.9719(3) 0.3445(6) 1.4301(9) 0.051(3) Uani d . 1 1
H H12 0.9499 0.3171 1.4443 0.062 Uiso calc R 1 1
C C13 0.9944(4) 0.2074(8) 1.0990(12) 0.077(4) Uani d . 1 1
H H13 1.0113 0.2442 1.0757 0.093 Uiso calc R 1 1
C C14 1.0017(4) 0.1333(9) 1.0741(13) 0.090(5) Uani d . 1 1
H H14 1.0229 0.1205 1.0346 0.108 Uiso calc R 1 1
C C15 0.9767(4) 0.0775(9) 1.1092(12) 0.083(4) Uani d . 1 1
H H15 0.9811 0.0271 1.0918 0.100 Uiso calc R 1 1
C C16 0.9466(3) 0.0957(7) 1.1674(11) 0.063(3) Uani d . 1 1
C C17 0.9406(3) 0.1761(6) 1.1893(8) 0.044(2) Uani d . 1 1
C C18 0.9197(4) 0.0419(7) 1.2025(12) 0.076(4) Uani d . 1 1
H H18 0.9228 -0.0092 1.1869 0.092 Uiso calc R 1 1
C C19 0.8883(4) 0.0664(8) 1.2610(12) 0.079(4) Uani d . 1 1
H H19 0.8710 0.0306 1.2853 0.095 Uiso calc R 1 1
C C20 0.8819(3) 0.1462(6) 1.2848(9) 0.050(2) Uani d . 1 1
C C21 0.9077(3) 0.1987(5) 1.2484(7) 0.040(2) Uani d . 1 1
C C22 0.8512(3) 0.1718(8) 1.3433(9) 0.064(3) Uani d . 1 1
H H22 0.8336 0.1377 1.3706 0.076 Uiso calc R 1 1
C C23 0.8474(3) 0.2461(8) 1.3595(9) 0.064(3) Uani d . 1 1
H H23 0.8270 0.2646 1.3978 0.076 Uiso calc R 1 1
C C24 0.8737(3) 0.2943(6) 1.3196(9) 0.054(3) Uani d . 1 1
H H24 0.8703 0.3458 1.3319 0.065 Uiso calc R 1 1
C C25 0.6257(3) 0.4058(6) 1.1125(8) 0.046(2) Uani d . 1 1
H H25 0.6307 0.4407 1.1653 0.055 Uiso calc R 1 1
C C26 0.6054(3) 0.4299(7) 1.0230(9) 0.057(3) Uani d . 1 1
H H26 0.5979 0.4802 1.0160 0.068 Uiso calc R 1 1
C C27 0.5969(3) 0.3778(7) 0.9469(9) 0.058(3) Uani d . 1 1
H H27 0.5825 0.3924 0.8893 0.070 Uiso calc R 1 1
C C28 0.6094(3) 0.3047(6) 0.9551(7) 0.040(2) Uani d . 1 1
C C29 0.6294(2) 0.2841(5) 1.0462(7) 0.0351(19) Uani d . 1 1
C C30 0.6035(3) 0.2468(8) 0.8777(8) 0.060(3) Uani d . 1 1
H H30 0.5914 0.2599 0.8157 0.072 Uiso calc R 1 1
C C31 0.6148(3) 0.1740(7) 0.8911(8) 0.057(3) Uani d . 1 1
H H31 0.6091 0.1375 0.8411 0.069 Uiso calc R 1 1
C C32 0.6356(3) 0.1540(6) 0.9819(8) 0.046(2) Uani d . 1 1
C C33 0.6427(2) 0.2095(6) 1.0599(7) 0.038(2) Uani d . 1 1
C C34 0.6498(3) 0.0805(6) 0.9990(9) 0.057(3) Uani d . 1 1
H H34 0.6469 0.0433 0.9480 0.068 Uiso calc R 1 1
C C35 0.6677(3) 0.0638(6) 1.0902(10) 0.057(3) Uani d . 1 1
H H35 0.6765 0.0151 1.1037 0.069 Uiso calc R 1 1
C C36 0.6726(3) 0.1211(6) 1.1621(9) 0.050(3) Uani d . 1 1
H H36 0.6855 0.1094 1.2234 0.060 Uiso calc R 1 1
C C37 0.5847(3) 0.3036(7) 1.3247(11) 0.062(3) Uani d . 1 1
H H37 0.5796 0.3265 1.2607 0.074 Uiso calc R 1 1
C C38 0.5558(4) 0.3012(7) 1.4008(11) 0.068(4) Uani d . 1 1
H H38 0.5325 0.3247 1.3889 0.082 Uiso calc R 1 1
C C39 0.5626(3) 0.2635(7) 1.4929(10) 0.066(4) Uani d . 1 1
H H39 0.5438 0.2612 1.5437 0.079 Uiso calc R 1 1
C C40 0.5980(3) 0.2284(6) 1.5112(8) 0.051(3) Uani d . 1 1
C C41 0.6260(3) 0.2371(6) 1.4333(7) 0.042(2) Uani d . 1 1
C C42 0.6072(4) 0.1857(7) 1.6013(8) 0.060(3) Uani d . 1 1
H H42 0.5890 0.1796 1.6535 0.072 Uiso calc R 1 1
C C43 0.6425(5) 0.1528(8) 1.6137(9) 0.077(4) Uani d . 1 1
H H43 0.6473 0.1228 1.6720 0.092 Uiso calc R 1 1
C C44 0.6716(4) 0.1641(7) 1.5385(8) 0.058(3) Uani d . 1 1
C C45 0.6637(3) 0.2072(6) 1.4496(7) 0.040(2) Uani d . 1 1
C C46 0.7092(4) 0.1379(7) 1.5523(10) 0.068(4) Uani d . 1 1
H H46 0.7159 0.1101 1.6113 0.082 Uiso calc R 1 1
C C47 0.7350(4) 0.1540(7) 1.4780(9) 0.058(3) Uani d . 1 1
H H47 0.7598 0.1357 1.4835 0.069 Uiso calc R 1 1
C C48 0.7247(3) 0.1973(7) 1.3949(8) 0.052(3) Uani d . 1 1
H H48 0.7435 0.2099 1.3468 0.063 Uiso calc R 1 1
C C49 0.6608(3) 0.4361(6) 1.3840(9) 0.051(3) Uani d . 1 1
H H49 0.6364 0.4194 1.4002 0.062 Uiso calc R 1 1
C C50 0.6736(4) 0.5045(7) 1.4270(10) 0.066(3) Uani d . 1 1
H H50 0.6577 0.5331 1.4696 0.079 Uiso calc R 1 1
C C51 0.7087(4) 0.5284(6) 1.4065(9) 0.062(3) Uani d . 1 1
H H51 0.7171 0.5740 1.4345 0.074 Uiso calc R 1 1
C C52 0.7326(3) 0.4864(6) 1.3446(8) 0.054(3) Uani d . 1 1
C C53 0.7180(3) 0.4188(5) 1.3011(7) 0.040(2) Uani d . 1 1
C C54 0.7714(3) 0.5072(7) 1.3148(10) 0.062(3) Uani d . 1 1
H H54 0.7814 0.5526 1.3393 0.074 Uiso calc R 1 1
C C55 0.7925(3) 0.4640(7) 1.2545(12) 0.069(4) Uani d . 1 1
H H55 0.8175 0.4782 1.2410 0.083 Uiso calc R 1 1
C C56 0.7786(3) 0.3974(7) 1.2103(9) 0.053(3) Uani d . 1 1
C C57 0.7410(3) 0.3753(6) 1.2326(8) 0.044(2) Uani d . 1 1
C C58 0.8006(3) 0.3490(8) 1.1439(11) 0.072(4) Uani d . 1 1
H H58 0.8259 0.3598 1.1292 0.086 Uiso calc R 1 1
C C59 0.7832(4) 0.2867(8) 1.1031(10) 0.065(3) Uani d . 1 1
H H59 0.7971 0.2559 1.0579 0.078 Uiso calc R 1 1
C C60 0.7461(3) 0.2669(6) 1.1253(8) 0.052(3) Uani d . 1 1
H H60 0.7355 0.2240 1.0947 0.062 Uiso calc R 1 1

loop_
_atom_site_aniso_label
_atom_site_aniso_U_11
_atom_site_aniso_U_22
_atom_site_aniso_U_33
_atom_site_aniso_U_12
_atom_site_aniso_U_13
_atom_site_aniso_U_23
Bi1 0.04515(18) 0.03708(18) 0.04490(19) 0.00082(15) 0.01068(16) -0.00305(16)
Bi2 0.04319(18) 0.03795(18) 0.04431(19) 0.00065(15) 0.00703(15) -0.00474(16)
Bi3 0.03915(17) 0.0468(2) 0.0512(2) -0.00312(16) 0.00139(16) -0.00271(18)
I1 0.0661(5) 0.0642(5) 0.0480(4) 0.0029(4) 0.0210(3) -0.0015(4)
I2 0.0588(4) 0.0525(4) 0.0695(5) -0.0107(4) -0.0018(4) -0.0047(4)
I3 0.0789(5) 0.0478(4) 0.0593(5) -0.0110(4) 0.0024(4) 0.0031(4)
I4 0.0535(4) 0.0435(4) 0.0636(5) -0.0051(3) 0.0094(3) 0.0048(3)
I5 0.0583(4) 0.0473(4) 0.0593(4) -0.0091(3) 0.0134(3) -0.0133(3)
I6 0.0724(5) 0.0548(4) 0.0410(4) 0.0145(4) 0.0061(3) -0.0028(3)
I7 0.0577(4) 0.0608(5) 0.0444(4) -0.0058(4) -0.0023(3) -0.0068(3)
I8 0.0550(4) 0.0424(4) 0.0504(4) -0.0032(3) -0.0045(3) -0.0111(3)
I9 0.0621(5) 0.0546(5) 0.0827(6) -0.0052(4) 0.0257(4) 0.0025(4)
I10 0.0958(7) 0.0570(5) 0.0864(7) 0.0046(5) -0.0075(5) 0.0137(5)
I11 0.0659(5) 0.1084(8) 0.0811(7) -0.0338(5) -0.0216(5) 0.0048(6)
I12 0.0617(5) 0.0668(5) 0.0605(5) -0.0092(4) 0.0181(4) -0.0060(4)
I13 0.0757(5) 0.0556(5) 0.0757(6) 0.0044(4) -0.0007(5) -0.0070(4)
Co1 0.0452(7) 0.0521(9) 0.0466(8) -0.0125(7) 0.0058(6) -0.0026(7)
Co2 0.0374(6) 0.0384(6) 0.0313(6) 0.0002(5) 0.0036(5) 0.0018(5)
O1 0.085(6) 0.079(6) 0.054(5) -0.016(5) -0.017(4) -0.004(4)
N1 0.050(5) 0.048(5) 0.051(5) -0.018(4) 0.004(4) -0.003(4)
N2 0.037(4) 0.052(5) 0.051(5) 0.001(4) 0.007(4) 0.012(4)
N3 0.049(5) 0.052(5) 0.053(5) -0.003(4) 0.014(4) 0.003(4)
N4 0.037(4) 0.058(5) 0.048(5) -0.003(4) 0.005(4) -0.002(4)
N5 0.042(4) 0.039(4) 0.036(4) 0.006(3) 0.007(3) 0.008(3)
N6 0.033(4) 0.046(5) 0.036(4) 0.001(3) 0.000(3) -0.002(3)
N7 0.038(4) 0.040(5) 0.050(5) -0.005(4) 0.010(4) 0.011(4)
N8 0.053(5) 0.032(4) 0.032(4) 0.001(4) 0.000(3) -0.005(3)
N9 0.045(4) 0.040(4) 0.031(4) 0.005(4) 0.003(3) 0.000(3)
N10 0.038(4) 0.038(4) 0.042(4) -0.001(3) 0.007(3) 0.007(4)
C1 0.077(8) 0.055(7) 0.055(7) -0.011(6) 0.022(6) 0.002(6)
C2 0.066(8) 0.059(8) 0.083(10) 0.006(7) 0.033(7) 0.017(7)
C3 0.055(7) 0.069(9) 0.093(11) 0.003(7) 0.044(7) 0.012(8)
C4 0.033(5) 0.033(6) 0.114(11) -0.007(4) 0.013(6) 0.000(6)
C5 0.040(5) 0.042(6) 0.062(7) -0.003(4) 0.007(5) -0.002(5)
C6 0.048(6) 0.059(8) 0.133(14) -0.020(6) 0.004(8) -0.005(9)
C7 0.055(8) 0.054(8) 0.134(14) -0.010(6) -0.030(8) -0.023(9)
C8 0.050(6) 0.040(6) 0.082(9) -0.006(5) -0.016(6) -0.003(6)
C9 0.041(5) 0.033(5) 0.070(7) 0.002(4) -0.004(5) -0.008(5)
C10 0.059(7) 0.054(8) 0.078(9) 0.006(6) -0.016(6) -0.008(6)
C11 0.072(8) 0.051(7) 0.059(7) 0.018(6) -0.012(6) 0.007(6)
C12 0.051(6) 0.045(6) 0.058(7) 0.006(5) -0.001(5) 0.013(5)
C13 0.053(7) 0.084(10) 0.095(11) 0.015(7) 0.021(7) 0.014(8)
C14 0.081(10) 0.084(11) 0.105(13) 0.017(9) 0.030(9) -0.009(10)
C15 0.097(11) 0.074(10) 0.079(10) 0.031(9) 0.000(8) -0.018(8)
C16 0.055(7) 0.049(7) 0.085(9) 0.011(6) -0.005(6) 0.002(6)
C17 0.035(5) 0.051(6) 0.046(5) 0.000(4) -0.003(4) 0.005(5)
C18 0.082(9) 0.050(7) 0.097(11) -0.015(7) 0.004(8) -0.017(7)
C19 0.080(9) 0.068(9) 0.088(10) -0.022(7) 0.000(8) 0.004(8)
C20 0.046(5) 0.050(6) 0.053(6) -0.011(5) 0.003(4) -0.006(5)
C21 0.048(5) 0.041(5) 0.031(5) -0.005(4) 0.000(4) -0.006(4)
C22 0.056(7) 0.084(9) 0.051(7) -0.026(6) 0.020(5) 0.004(6)
C23 0.056(7) 0.078(9) 0.057(7) -0.024(6) 0.020(6) -0.019(6)
C24 0.053(6) 0.053(7) 0.055(7) -0.013(5) 0.017(5) -0.016(5)
C25 0.049(6) 0.040(6) 0.050(6) 0.009(5) 0.008(5) 0.003(4)
C26 0.057(7) 0.057(7) 0.057(7) 0.022(6) 0.011(5) 0.015(6)
C27 0.046(6) 0.077(8) 0.052(7) 0.014(6) -0.010(5) 0.014(6)
C28 0.036(5) 0.048(6) 0.038(5) 0.000(4) 0.001(4) 0.011(4)
C29 0.036(4) 0.043(5) 0.027(4) -0.005(4) 0.005(3) 0.005(4)
C30 0.057(7) 0.086(9) 0.038(6) -0.019(6) -0.016(5) 0.010(6)
C31 0.062(7) 0.068(8) 0.041(6) -0.021(6) 0.003(5) -0.008(5)
C32 0.041(5) 0.058(7) 0.038(5) -0.004(5) 0.002(4) -0.002(5)
C33 0.026(4) 0.045(6) 0.041(5) -0.006(4) 0.002(4) -0.003(4)
C34 0.065(7) 0.047(7) 0.058(7) -0.014(6) 0.007(6) -0.016(5)
C35 0.057(7) 0.038(6) 0.077(8) 0.009(5) -0.005(6) -0.003(6)
C36 0.049(6) 0.042(6) 0.058(7) 0.008(5) -0.012(5) 0.004(5)
C37 0.032(5) 0.068(8) 0.086(9) -0.001(5) 0.018(5) 0.019(7)
C38 0.060(7) 0.061(8) 0.085(10) 0.001(6) 0.026(7) 0.003(7)
C39 0.065(8) 0.060(8) 0.074(8) -0.022(6) 0.036(6) -0.007(6)
C40 0.061(7) 0.046(6) 0.046(6) -0.019(5) 0.020(5) -0.011(5)
C41 0.050(6) 0.043(6) 0.034(5) -0.011(5) 0.004(4) 0.004(4)
C42 0.087(9) 0.062(8) 0.031(5) -0.027(7) 0.021(5) -0.006(5)
C43 0.113(12) 0.084(10) 0.034(6) -0.021(9) 0.010(7) 0.011(6)
C44 0.085(8) 0.058(7) 0.031(5) -0.019(6) -0.014(5) 0.001(5)
C45 0.051(5) 0.039(5) 0.029(4) -0.005(4) 0.000(4) 0.006(4)
C46 0.089(9) 0.050(7) 0.065(8) 0.005(7) -0.037(7) 0.011(6)
C47 0.067(7) 0.055(7) 0.051(6) 0.003(6) -0.009(6) 0.002(5)
C48 0.043(6) 0.066(8) 0.048(6) 0.006(5) -0.007(4) -0.003(5)
C49 0.052(6) 0.049(6) 0.053(6) 0.012(5) -0.005(5) -0.007(5)
C50 0.095(10) 0.045(7) 0.057(7) 0.013(7) 0.008(7) -0.008(6)
C51 0.099(10) 0.037(6) 0.050(7) 0.000(6) -0.006(6) -0.006(5)
C52 0.068(7) 0.050(7) 0.042(6) -0.012(6) -0.013(5) 0.012(5)
C53 0.049(5) 0.037(5) 0.034(5) -0.002(4) -0.005(4) 0.003(4)
C54 0.056(7) 0.048(7) 0.082(9) -0.011(6) -0.016(6) 0.013(6)
C55 0.034(5) 0.073(8) 0.101(11) -0.013(5) -0.009(6) 0.028(8)
C56 0.035(5) 0.060(7) 0.063(7) -0.013(5) -0.009(5) 0.019(6)
C57 0.047(5) 0.047(6) 0.039(5) 0.003(4) -0.004(4) 0.011(4)
C58 0.036(5) 0.097(10) 0.083(9) 0.001(6) 0.027(6) 0.021(8)
C59 0.063(8) 0.071(9) 0.062(8) 0.018(7) 0.020(6) 0.004(6)
C60 0.056(6) 0.053(7) 0.046(6) -0.001(5) 0.020(5) 0.004(5)

loop_
_atom_type_symbol
_atom_type_description
_atom_type_scat_dispersion_real
_atom_type_scat_dispersion_imag
_atom_type_scat_source
C C 0.0033 0.0016 'International Tables Vol C Tables 4.2.6.8 and 6.1.1.4'
H H 0.0000 0.0000 'International Tables Vol C Tables 4.2.6.8 and 6.1.1.4'
N N 0.0061 0.0033 'International Tables Vol C Tables 4.2.6.8 and 6.1.1.4'
O O 0.0106 0.0060 'International Tables Vol C Tables 4.2.6.8 and 6.1.1.4'
Co Co 0.3494 0.9721 'International Tables Vol C Tables 4.2.6.8 and 6.1.1.4'
I I -0.4742 1.8119 'International Tables Vol C Tables 4.2.6.8 and 6.1.1.4'
Bi Bi -4.1077 10.2566 'International Tables Vol C Tables 4.2.6.8 and 6.1.1.4'

loop_
_geom_angle_atom_site_label_1
_geom_angle_atom_site_label_2
_geom_angle_atom_site_label_3
_geom_angle
I1 Bi1 I2 100.02(3)
I1 Bi1 I3 93.24(3)
I2 Bi1 I3 94.38(3)
I1 Bi1 I4 94.08(3)
I2 Bi1 I4 88.66(2)
I3 Bi1 I4 171.47(3)
I1 Bi1 I6 163.21(3)
I2 Bi1 I6 94.34(3)
I3 Bi1 I6 94.30(3)
I4 Bi1 I6 77.50(2)
I1 Bi1 I5 85.67(3)
I2 Bi1 I5 168.70(2)
I3 Bi1 I5 95.04(2)
I4 Bi1 I5 81.16(2)
I6 Bi1 I5 78.74(2)
I9 Bi2 I6 88.12(3)
I9 Bi2 I8 86.73(2)
I6 Bi2 I8 98.60(3)
I9 Bi2 I4 174.50(3)
I6 Bi2 I4 86.37(3)
I8 Bi2 I4 94.13(2)
I9 Bi2 I5 89.36(2)
I6 Bi2 I5 88.99(3)
I8 Bi2 I5 171.34(2)
I4 Bi2 I5 90.51(2)
I9 Bi2 I7 89.39(3)
I6 Bi2 I7 177.41(2)
I8 Bi2 I7 81.97(2)
I4 Bi2 I7 96.11(3)
I5 Bi2 I7 90.27(3)
I10 Bi3 I12 95.31(3)
I10 Bi3 I11 95.90(3)
I12 Bi3 I11 94.93(3)
I10 Bi3 I9 171.74(3)
I12 Bi3 I9 91.82(3)
I11 Bi3 I9 87.62(3)
I10 Bi3 I7 90.71(3)
I12 Bi3 I7 166.11(3)
I11 Bi3 I7 96.89(3)
I9 Bi3 I7 81.43(2)
I10 Bi3 I8 98.14(3)
I12 Bi3 I8 92.08(3)
I11 Bi3 I8 163.65(3)
I9 Bi3 I8 77.40(2)
I7 Bi3 I8 74.65(2)
Bi2 I4 Bi1 79.24(2)
Bi2 I5 Bi1 78.040(19)
Bi2 I6 Bi1 79.31(2)
Bi2 I7 Bi3 79.86(2)
Bi2 I8 Bi3 81.218(19)
Bi2 I9 Bi3 83.02(2)
N1 Co1 N4 168.9(4)
N1 Co1 N3 93.4(3)
N4 Co1 N3 77.4(3)
N1 Co1 O1 90.6(4)
N4 Co1 O1 95.6(3)
N3 Co1 O1 90.6(4)
N1 Co1 N2 78.1(3)
N4 Co1 N2 97.0(3)
N3 Co1 N2 98.7(3)
O1 Co1 N2 165.7(3)
N1 Co1 I13 92.8(3)
N4 Co1 I13 97.0(2)
N3 Co1 I13 170.6(3)
O1 Co1 I13 82.3(3)
N2 Co1 I13 89.4(2)
N7 Co2 N10 166.7(3)
N7 Co2 N9 92.5(3)
N10 Co2 N9 78.5(3)
N7 Co2 N5 91.9(3)
N10 Co2 N5 98.7(3)
N9 Co2 N5 95.4(3)
N7 Co2 N8 78.0(3)
N10 Co2 N8 92.7(3)
N9 Co2 N8 94.1(3)
N5 Co2 N8 166.5(3)
N7 Co2 N6 96.1(3)
N10 Co2 N6 94.1(3)
N9 Co2 N6 169.2(3)
N5 Co2 N6 77.8(3)
N8 Co2 N6 94.1(3)
C5 N1 C1 118.1(10)
C5 N1 Co1 115.2(7)
C1 N1 Co1 126.7(8)
C12 N2 C9 119.1(10)
C12 N2 Co1 128.4(7)
C9 N2 Co1 111.6(7)
C17 N3 C13 117.5(10)
C17 N3 Co1 113.4(7)
C13 N3 Co1 129.0(9)
C24 N4 C21 115.7(9)
C24 N4 Co1 129.7(8)
C21 N4 Co1 114.6(6)
C25 N5 C29 118.7(9)
C25 N5 Co2 128.3(7)
C29 N5 Co2 113.0(6)
C36 N6 C33 117.3(9)
C36 N6 Co2 129.1(7)
C33 N6 Co2 113.2(6)
C37 N7 C41 117.9(9)
C37 N7 Co2 128.3(7)
C41 N7 Co2 113.3(6)
C48 N8 C45 116.4(9)
C48 N8 Co2 129.3(7)
C45 N8 Co2 114.3(6)
C49 N9 C53 117.5(9)
C49 N9 Co2 128.9(7)
C53 N9 Co2 113.6(6)
C60 N10 C57 118.5(8)
C60 N10 Co2 128.8(7)
C57 N10 Co2 112.6(6)
N1 C1 C2 120.5(13)
N1 C1 H1 119.8
C2 C1 H1 119.8
C3 C2 C1 120.6(13)
C3 C2 H2 119.7
C1 C2 H2 119.7
C2 C3 C4 120.2(12)
C2 C3 H3 119.9
C4 C3 H3 119.9
C3 C4 C5 117.5(12)
C3 C4 C6 126.7(12)
C5 C4 C6 115.8(12)
N1 C5 C4 122.9(11)
N1 C5 C9 116.8(9)
C4 C5 C9 120.1(11)
C7 C6 C4 124.2(11)
C7 C6 H6 117.9
C4 C6 H6 117.9
C8 C7 C6 119.6(12)
C8 C7 H7 120.2
C6 C7 H7 120.2
C9 C8 C10 118.3(11)
C9 C8 C7 118.7(13)
C10 C8 C7 123.0(12)
N2 C9 C8 121.0(11)
N2 C9 C5 117.5(9)
C8 C9 C5 121.5(10)
C11 C10 C8 120.2(12)
C11 C10 H10 119.9
C8 C10 H10 119.9
C10 C11 C12 119.2(12)
C10 C11 H11 120.4
C12 C11 H11 120.4
N2 C12 C11 122.2(11)
N2 C12 H12 118.9
C11 C12 H12 118.9
N3 C13 C14 123.7(13)
N3 C13 H13 118.2
C14 C13 H13 118.2
C13 C14 C15 118.7(13)
C13 C14 H14 120.6
C15 C14 H14 120.6
C16 C15 C14 120.7(14)
C16 C15 H15 119.7
C14 C15 H15 119.7
C15 C16 C18 123.3(13)
C15 C16 C17 117.2(12)
C18 C16 C17 119.4(11)
N3 C17 C21 118.6(9)
N3 C17 C16 122.2(10)
C21 C17 C16 119.2(9)
C19 C18 C16 119.5(12)
C19 C18 H18 120.3
C16 C18 H18 120.3
C18 C19 C20 122.0(12)
C18 C19 H19 119.0
C20 C19 H19 119.0
C21 C20 C22 118.5(10)
C21 C20 C19 118.4(10)
C22 C20 C19 123.1(11)
N4 C21 C20 122.6(9)
N4 C21 C17 116.0(9)
C20 C21 C17 121.4(9)
C23 C22 C20 118.7(10)
C23 C22 H22 120.7
C20 C22 H22 120.7
C22 C23 C24 119.4(11)
C22 C23 H23 120.3
C24 C23 H23 120.3
N4 C24 C23 125.1(11)
N4 C24 H24 117.4
C23 C24 H24 117.4
N5 C25 C26 122.2(10)
N5 C25 H25 118.9
C26 C25 H25 118.9
C27 C26 C25 118.9(10)
C27 C26 H26 120.5
C25 C26 H26 120.5
C28 C27 C26 120.5(10)
C28 C27 H27 119.8
C26 C27 H27 119.8
C27 C28 C29 117.9(10)
C27 C28 C30 124.8(10)
C29 C28 C30 117.3(9)
N5 C29 C33 117.5(8)
N5 C29 C28 121.8(9)
C33 C29 C28 120.6(9)
C31 C30 C28 122.9(10)
C31 C30 H30 118.5
C28 C30 H30 118.5
C30 C31 C32 119.4(10)
C30 C31 H31 120.3
C32 C31 H31 120.3
C34 C32 C31 122.7(10)
C34 C32 C33 117.6(10)
C31 C32 C33 119.7(10)
N6 C33 C29 118.1(8)
N6 C33 C32 121.9(9)
C29 C33 C32 119.9(9)
C35 C34 C32 119.8(10)
C35 C34 H34 120.1
C32 C34 H34 120.1
C34 C35 C36 118.3(10)
C34 C35 H35 120.9
C36 C35 H35 120.9
N6 C36 C35 125.0(10)
N6 C36 H36 117.5
C35 C36 H36 117.5
N7 C37 C38 122.7(12)
N7 C37 H37 118.7
C38 C37 H37 118.7
C39 C38 C37 118.7(12)
C39 C38 H38 120.7
C37 C38 H38 120.7
C38 C39 C40 120.7(10)
C38 C39 H39 119.7
C40 C39 H39 119.7
C39 C40 C41 116.9(11)
C39 C40 C42 124.9(10)
C41 C40 C42 118.2(11)
N7 C41 C40 123.0(10)
N7 C41 C45 116.8(8)
C40 C41 C45 120.1(9)
C43 C42 C40 121.5(10)
C43 C42 H42 119.2
C40 C42 H42 119.2
C42 C43 C44 120.8(12)
C42 C43 H43 119.6
C44 C43 H43 119.6
C45 C44 C46 117.8(11)
C45 C44 C43 119.1(12)
C46 C44 C43 123.0(12)
N8 C45 C44 122.8(10)
N8 C45 C41 117.2(8)
C44 C45 C41 119.9(9)
C47 C46 C44 118.3(11)
C47 C46 H46 120.8
C44 C46 H46 120.8
C46 C47 C48 119.4(12)
C46 C47 H47 120.3
C48 C47 H47 120.3
N8 C48 C47 125.1(11)
N8 C48 H48 117.4
C47 C48 H48 117.4
N9 C49 C50 122.3(11)
N9 C49 H49 118.8
C50 C49 H49 118.8
C51 C50 C49 119.6(11)
C51 C50 H50 120.2
C49 C50 H50 120.2
C50 C51 C52 120.8(11)
C50 C51 H51 119.6
C52 C51 H51 119.6
C51 C52 C53 117.3(11)
C51 C52 C54 125.9(11)
C53 C52 C54 116.7(11)
N9 C53 C52 122.4(10)
N9 C53 C57 118.1(9)
C52 C53 C57 119.5(10)
C55 C54 C52 122.3(11)
C55 C54 H54 118.8
C52 C54 H54 118.8
C54 C55 C56 121.8(11)
C54 C55 H55 119.1
C56 C55 H55 119.1
C55 C56 C57 118.8(11)
C55 C56 C58 123.6(10)
C57 C56 C58 117.6(10)
N10 C57 C56 122.2(10)
N10 C57 C53 117.0(8)
C56 C57 C53 120.8(10)
C59 C58 C56 117.8(10)
C59 C58 H58 121.1
C56 C58 H58 121.1
C58 C59 C60 123.3(11)
C58 C59 H59 118.4
C60 C59 H59 118.4
N10 C60 C59 120.5(11)
N10 C60 H60 119.7
C59 C60 H60 119.7

loop_
_geom_bond_atom_site_label_1
_geom_bond_atom_site_label_2
_geom_bond_distance
_geom_bond_publ_flag
Bi1 I1 2.8531(10) y
Bi1 I2 2.8901(10) y
Bi1 I3 2.9037(10) y
Bi1 I4 3.3444(11) y
Bi1 I6 3.3778(9) y
Bi1 I5 3.4186(11) y
Bi2 I9 3.0269(10) y
Bi2 I6 3.0523(10) y
Bi2 I8 3.0713(9) y
Bi2 I4 3.0955(10) y
Bi2 I5 3.0992(10) y
Bi2 I7 3.1756(10) y
Bi3 I10 2.9054(11) y
Bi3 I12 2.9135(10) y
Bi3 I11 2.9244(10) y
Bi3 I9 3.3139(11) y
Bi3 I7 3.3757(10) y
Bi3 I8 3.3829(10) y
I13 Co1 2.7815(18) y
Co1 N1 2.104(8) y
Co1 N4 2.128(8) y
Co1 N3 2.138(9) y
Co1 O1 2.154(8) y
Co1 N2 2.165(9) y
Co2 N7 2.124(7) y
Co2 N10 2.125(7) y
Co2 N9 2.126(8) y
Co2 N5 2.126(8) y
Co2 N8 2.130(8) y
Co2 N6 2.142(8) y
N1 C5 1.322(13) ?
N1 C1 1.357(14) ?
N2 C12 1.307(13) ?
N2 C9 1.350(12) ?
N3 C17 1.336(12) ?
N3 C13 1.338(14) ?
N4 C24 1.318(12) ?
N4 C21 1.351(12) ?
N5 C25 1.309(12) ?
N5 C29 1.379(12) ?
N6 C36 1.335(12) ?
N6 C33 1.348(12) ?
N7 C37 1.346(12) ?
N7 C41 1.371(12) ?
N8 C48 1.324(12) ?
N8 C45 1.339(11) ?
N9 C49 1.331(12) ?
N9 C53 1.354(12) ?
N10 C60 1.353(12) ?
N10 C57 1.395(12) ?
C1 C2 1.399(16) ?
C1 H1 0.9300 ?
C2 C3 1.325(19) ?
C2 H2 0.9300 ?
C3 C4 1.367(18) ?
C3 H3 0.9300 ?
C4 C5 1.410(13) ?
C4 C6 1.423(18) ?
C5 C9 1.466(15) ?
C6 C7 1.41(2) ?
C6 H6 0.9300 ?
C7 C8 1.404(17) ?
C7 H7 0.9300 ?
C8 C9 1.387(15) ?
C8 C10 1.391(18) ?
C10 C11 1.318(17) ?
C10 H10 0.9300 ?
C11 C12 1.403(16) ?
C11 H11 0.9300 ?
C12 H12 0.9300 ?
C13 C14 1.369(19) ?
C13 H13 0.9300 ?
C14 C15 1.39(2) ?
C14 H14 0.9300 ?
C15 C16 1.333(18) ?
C15 H15 0.9300 ?
C16 C18 1.414(17) ?
C16 C17 1.461(15) ?
C17 C21 1.437(13) ?
C18 C19 1.403(18) ?
C18 H18 0.9300 ?
C19 C20 1.458(16) ?
C19 H19 0.9300 ?
C20 C21 1.379(13) ?
C20 C22 1.389(15) ?
C22 C23 1.334(17) ?
C22 H22 0.9300 ?
C23 C24 1.357(14) ?
C23 H23 0.9300 ?
C24 H24 0.9300 ?
C25 C26 1.415(15) ?
C25 H25 0.9300 ?
C26 C27 1.372(16) ?
C26 H26 0.9300 ?
C27 C28 1.368(15) ?
C27 H27 0.9300 ?
C28 C29 1.410(12) ?
C28 C30 1.436(15) ?
C29 C33 1.406(13) ?
C30 C31 1.357(16) ?
C30 H30 0.9300 ?
C31 C32 1.416(15) ?
C31 H31 0.9300 ?
C32 C34 1.408(15) ?
C32 C33 1.420(13) ?
C34 C35 1.358(16) ?
C34 H34 0.9300 ?
C35 C36 1.378(15) ?
C35 H35 0.9300 ?
C36 H36 0.9300 ?
C37 C38 1.410(15) ?
C37 H37 0.9300 ?
C38 C39 1.375(18) ?
C38 H38 0.9300 ?
C39 C40 1.408(17) ?
C39 H39 0.9300 ?
C40 C41 1.410(13) ?
C40 C42 1.416(16) ?
C41 C45 1.444(13) ?
C42 C43 1.381(18) ?
C42 H42 0.9300 ?
C43 C44 1.419(17) ?
C43 H43 0.9300 ?
C44 C45 1.396(13) ?
C44 C46 1.413(17) ?
C46 C47 1.346(18) ?
C46 H46 0.9300 ?
C47 C48 1.360(15) ?
C47 H47 0.9300 ?
C48 H48 0.9300 ?
C49 C50 1.401(16) ?
C49 H49 0.9300 ?
C50 C51 1.330(17) ?
C50 H50 0.9300 ?
C51 C52 1.373(16) ?
C51 H51 0.9300 ?
C52 C53 1.414(14) ?
C52 C54 1.464(16) ?
C53 C57 1.417(13) ?
C54 C55 1.316(18) ?
C54 H54 0.9300 ?
C55 C56 1.392(16) ?
C55 H55 0.9300 ?
C56 C57 1.409(13) ?
C56 C58 1.432(17) ?
C58 C59 1.362(18) ?
C58 H58 0.9300 ?
C59 C60 1.383(15) ?
C59 H59 0.9300 ?
C60 H60 0.9300 ?
